data_1513790
loop_
_publ_author_name
'Li, Le'
'Herzon, Seth B.'

_publ_section_title
;
 Temporal separation of catalytic activities allows anti-Markovnikov
 reductive functionalization of terminal alkynes.
;
_journal_issue 1
_journal_name_full 'Nature chemistry'
_journal_page_first 22
_journal_page_last 27
_journal_paper_doi 10.1038/nchem.1799
_journal_volume 6
_journal_year 2014
_chemical_formula_sum 'C17 H16 F6 N3 P Ru'
_chemical_formula_weight 508.37
_chemical_name_systematic
; 
 ? 
;
_space_group_IT_number 29
_symmetry_cell_setting orthorhombic
_symmetry_space_group_name_Hall 'P 2c -2ac'
_symmetry_space_group_name_H-M 'P c a 21'
_atom_sites_solution_hydrogens geom
_atom_sites_solution_primary direct
_atom_sites_solution_secondary difmap
_audit_creation_method SHELXL-97
_cell_angle_alpha 90.00
_cell_angle_beta 90.00
_cell_angle_gamma 90.00
_cell_formula_units_Z 4
_cell_length_a 11.1674(3)
_cell_length_b 10.4372(3)
_cell_length_c 16.4146(12)
_cell_measurement_reflns_used 33957
_cell_measurement_temperature 150(2)
_cell_measurement_theta_max 30.5
_cell_measurement_theta_min 3.1
_cell_volume 1913.23(16)
_computing_cell_refinement 'CrystalClear-SM Expert 2.0 r12 (Rigaku, 2011)'
_computing_data_collection 'CrystalClear-SM Expert 2.0 r12 (Rigaku, 2011)'
_computing_data_reduction 'CrystalClear-SM Expert 2.0 r12 (Rigaku, 2011)'
_computing_publication_material 'SHELXL-97 (Sheldrick, 2008)'
_computing_structure_refinement 'SHELXL-97 (Sheldrick, 2008)'
_computing_structure_solution 'SHELXS-97 (Sheldrick, 2008)'
_diffrn_ambient_temperature 150(2)
_diffrn_detector_area_resol_mean 10
_diffrn_measured_fraction_theta_full 0.999
_diffrn_measured_fraction_theta_max 0.999
_diffrn_measurement_device_type 'Rigaku R-AXIS RAPID imaging plate'
_diffrn_measurement_method \w
_diffrn_radiation_monochromator graphite
_diffrn_radiation_source 'fine-focus sealed tube'
_diffrn_radiation_type MoK\a
_diffrn_radiation_wavelength 0.71075
_diffrn_reflns_av_R_equivalents 0.0341
_diffrn_reflns_av_sigmaI/netI 0.0224
_diffrn_reflns_limit_h_max 15
_diffrn_reflns_limit_h_min -15
_diffrn_reflns_limit_k_max 14
_diffrn_reflns_limit_k_min -14
_diffrn_reflns_limit_l_max 23
_diffrn_reflns_limit_l_min -23
_diffrn_reflns_number 36918
_diffrn_reflns_theta_full 30.50
_diffrn_reflns_theta_max 30.50
_diffrn_reflns_theta_min 3.16
_exptl_absorpt_coefficient_mu 0.967
_exptl_absorpt_correction_T_max 0.8302
_exptl_absorpt_correction_T_min 0.8302
_exptl_absorpt_correction_type multi-scan
_exptl_absorpt_process_details 'Jacobson, R. (1998) Private Communication'
_exptl_crystal_colour Colorless
_exptl_crystal_density_diffrn 1.765
_exptl_crystal_density_method 'not measured'
_exptl_crystal_description Block
_exptl_crystal_F_000 1008
_exptl_crystal_size_max 0.20
_exptl_crystal_size_mid 0.20
_exptl_crystal_size_min 0.20
_refine_diff_density_max 0.618
_refine_diff_density_min -0.265
_refine_diff_density_rms 0.060
_refine_ls_abs_structure_details 'Flack H D (1983), Acta Cryst. A39, 876-881'
_refine_ls_abs_structure_Flack 0.202(18)
_refine_ls_extinction_method none
_refine_ls_goodness_of_fit_ref 1.056
_refine_ls_hydrogen_treatment constr
_refine_ls_matrix_type full
_refine_ls_number_parameters 255
_refine_ls_number_reflns 5819
_refine_ls_number_restraints 1
_refine_ls_restrained_S_all 1.056
_refine_ls_R_factor_all 0.0221
_refine_ls_R_factor_gt 0.0212
_refine_ls_shift/su_max 0.002
_refine_ls_shift/su_mean 0.000
_refine_ls_structure_factor_coef Fsqd
_refine_ls_weighting_details 'calc w=1/[\s^2^(Fo^2^)+(0.0220P)^2^+0.5172P] where P=(Fo^2^+2Fc^2^)/3'
_refine_ls_weighting_scheme calc
_refine_ls_wR_factor_gt 0.0482
_refine_ls_wR_factor_ref 0.0485
_reflns_number_gt 5638
_reflns_number_total 5819
_reflns_threshold_expression >2sigma(I)
_cod_data_source_file nchem.1799-s2.cif
_cod_data_source_block s13006
_cod_original_sg_symbol_H-M Pca2(1)
_cod_database_code 1513790

loop_
_symmetry_equiv_pos_as_xyz
'x, y, z'
'-x, -y, z+1/2'
'x+1/2, -y, z'
'-x+1/2, y, z+1/2'

loop_
_atom_site_label
_atom_site_type_symbol
_atom_site_fract_x
_atom_site_fract_y
_atom_site_fract_z
_atom_site_U_iso_or_equiv
_atom_site_adp_type
_atom_site_occupancy
_atom_site_symmetry_multiplicity
_atom_site_calc_flag
_atom_site_refinement_flags
Ru1 Ru 0.889298(10) 0.829955(9) 0.241920(13) 0.02100(3) Uani 1 1 d .
C1 C 1.07003(16) 0.89747(17) 0.25468(16) 0.0378(5) Uani 1 1 d .
H1 H 1.1385 0.8437 0.2509 0.045 Uiso 1 1 calc R
C2 C 1.0173(2) 0.9619(2) 0.18926(13) 0.0419(5) Uani 1 1 d .
H2 H 1.0425 0.9599 0.1340 0.050 Uiso 1 1 calc R
C3 C 0.9168(2) 1.03220(18) 0.22217(14) 0.0400(6) Uani 1 1 d .
H3 H 0.8635 1.0851 0.1922 0.048 Uiso 1 1 calc R
C4 C 0.9120(2) 1.0083(2) 0.30661(16) 0.0403(5) Uani 1 1 d .
H4 H 0.8550 1.0430 0.3434 0.048 Uiso 1 1 calc R
C5 C 1.0066(2) 0.9240(2) 0.32732(13) 0.0374(4) Uani 1 1 d .
H5 H 1.0241 0.8914 0.3800 0.045 Uiso 1 1 calc R
N1 N 0.76270(13) 0.73686(14) 0.31526(10) 0.0262(3) Uani 1 1 d .
C6 C 0.67616(19) 0.7971(2) 0.35768(14) 0.0351(4) Uani 1 1 d .
H6 H 0.6682 0.8873 0.3522 0.042 Uiso 1 1 calc R
C7 C 0.5984(2) 0.7326(3) 0.40900(16) 0.0442(6) Uani 1 1 d .
H7 H 0.5385 0.7780 0.4382 0.053 Uiso 1 1 calc R
C8 C 0.6092(2) 0.6011(3) 0.41722(17) 0.0469(6) Uani 1 1 d .
H8 H 0.5583 0.5553 0.4533 0.056 Uiso 1 1 calc R
C9 C 0.69535(18) 0.5374(2) 0.37211(14) 0.0395(5) Uani 1 1 d .
H9 H 0.7028 0.4470 0.3758 0.047 Uiso 1 1 calc R
C10 C 0.77106(16) 0.60699(17) 0.32121(12) 0.0274(4) Uani 1 1 d .
C11 C 0.86508(16) 0.54997(17) 0.27004(12) 0.0270(3) Uani 1 1 d .
C12 C 0.88755(18) 0.41864(18) 0.26389(13) 0.0356(5) Uani 1 1 d .
H12 H 0.8409 0.3593 0.2942 0.043 Uiso 1 1 calc R
C13 C 0.9777(2) 0.37594(18) 0.21369(15) 0.0416(5) Uani 1 1 d .
H13 H 0.9947 0.2870 0.2097 0.050 Uiso 1 1 calc R
C14 C 1.0435(2) 0.46390(18) 0.16907(15) 0.0399(5) Uani 1 1 d .
H14 H 1.1055 0.4364 0.1335 0.048 Uiso 1 1 calc R
C15 C 1.01682(18) 0.59325(17) 0.17739(13) 0.0322(4) Uani 1 1 d .
H15 H 1.0615 0.6537 0.1466 0.039 Uiso 1 1 calc R
N2 N 0.92986(13) 0.63643(13) 0.22756(9) 0.0245(3) Uani 1 1 d .
N3 N 0.77145(15) 0.81029(14) 0.14602(10) 0.0281(3) Uani 1 1 d .
C16 C 0.70875(19) 0.80994(19) 0.09167(13) 0.0306(4) Uani 1 1 d .
C17 C 0.6267(2) 0.8110(3) 0.02185(16) 0.0449(5) Uani 1 1 d .
H17A H 0.6432 0.8862 -0.0121 0.067 Uiso 1 1 calc R
H17B H 0.5439 0.8145 0.0414 0.067 Uiso 1 1 calc R
H17C H 0.6384 0.7330 -0.0104 0.067 Uiso 1 1 calc R
P1 P 0.74983(5) 0.22378(5) 0.50858(3) 0.02836(10) Uani 1 1 d .
F1 F 0.83540(15) 0.34701(14) 0.50552(10) 0.0488(4) Uani 1 1 d .
F2 F 0.63599(14) 0.31474(14) 0.50749(11) 0.0485(4) Uani 1 1 d .
F3 F 0.66593(13) 0.10047(13) 0.51153(10) 0.0473(3) Uani 1 1 d .
F4 F 0.86415(14) 0.13141(18) 0.50799(11) 0.0576(4) Uani 1 1 d .
F5 F 0.75229(15) 0.22673(16) 0.60577(8) 0.0536(4) Uani 1 1 d .
F6 F 0.74803(16) 0.22128(13) 0.41097(8) 0.0471(4) Uani 1 1 d .

loop_
_atom_site_aniso_label
_atom_site_aniso_U_11
_atom_site_aniso_U_22
_atom_site_aniso_U_33
_atom_site_aniso_U_23
_atom_site_aniso_U_13
_atom_site_aniso_U_12
Ru1 0.02210(6) 0.01695(5) 0.02395(5) 0.00230(7) 0.00070(7) -0.00032(4)
C1 0.0257(7) 0.0284(8) 0.0593(16) -0.0055(9) 0.0026(10) -0.0053(6)
C2 0.0566(14) 0.0365(10) 0.0326(10) -0.0019(8) 0.0119(9) -0.0280(10)
C3 0.0497(11) 0.0180(7) 0.0522(16) 0.0081(7) -0.0157(10) -0.0072(7)
C4 0.0397(11) 0.0304(10) 0.0509(13) -0.0170(10) 0.0088(10) -0.0054(9)
C5 0.0416(11) 0.0378(10) 0.0327(10) 0.0022(8) -0.0068(8) -0.0133(9)
N1 0.0228(7) 0.0258(7) 0.0301(8) 0.0079(6) 0.0023(6) 0.0021(6)
C6 0.0280(10) 0.0330(9) 0.0444(12) 0.0067(9) 0.0080(9) 0.0063(8)
C7 0.0329(11) 0.0500(14) 0.0498(13) 0.0117(11) 0.0152(9) 0.0092(9)
C8 0.0351(11) 0.0505(14) 0.0551(14) 0.0193(11) 0.0170(10) -0.0012(10)
C9 0.0319(10) 0.0346(10) 0.0519(12) 0.0168(9) 0.0095(9) -0.0005(8)
C10 0.0224(8) 0.0255(8) 0.0344(9) 0.0093(7) 0.0009(7) 0.0000(7)
C11 0.0246(8) 0.0208(7) 0.0357(8) 0.0055(6) -0.0010(7) -0.0007(6)
C12 0.0393(10) 0.0205(7) 0.0471(13) 0.0051(7) 0.0029(8) -0.0043(7)
C13 0.0475(12) 0.0209(8) 0.0565(13) -0.0038(8) 0.0036(10) 0.0002(8)
C14 0.0427(12) 0.0254(9) 0.0516(12) -0.0080(8) 0.0109(10) 0.0018(8)
C15 0.0357(10) 0.0229(8) 0.0380(10) -0.0026(7) 0.0097(8) -0.0004(7)
N2 0.0255(6) 0.0201(5) 0.0278(10) 0.0025(5) 0.0004(5) -0.0028(5)
N3 0.0306(8) 0.0220(7) 0.0318(8) 0.0034(6) 0.0013(6) -0.0029(6)
C16 0.0284(10) 0.0307(9) 0.0326(10) 0.0029(7) -0.0008(8) -0.0046(7)
C17 0.0401(12) 0.0572(14) 0.0375(12) -0.0021(10) -0.0138(10) -0.0016(10)
P1 0.02401(19) 0.0330(2) 0.0281(2) 0.00520(17) 0.0006(2) -0.0026(2)
F1 0.0470(9) 0.0528(8) 0.0466(8) 0.0082(6) -0.0042(7) -0.0236(7)
F2 0.0355(7) 0.0428(8) 0.0670(11) 0.0093(7) 0.0098(7) 0.0099(6)
F3 0.0470(8) 0.0374(7) 0.0574(8) 0.0099(6) -0.0090(7) -0.0146(6)
F4 0.0371(7) 0.0660(10) 0.0699(11) 0.0299(9) 0.0079(8) 0.0179(7)
F5 0.0625(9) 0.0695(10) 0.0287(6) 0.0069(6) 0.0014(7) -0.0199(8)
F6 0.0728(11) 0.0413(7) 0.0272(6) 0.0021(5) 0.0023(7) 0.0029(7)

loop_
_atom_type_symbol
_atom_type_description
_atom_type_scat_dispersion_real
_atom_type_scat_dispersion_imag
_atom_type_scat_source
C C 0.0033 0.0016 'International Tables Vol C Tables 4.2.6.8 and 6.1.1.4'
H H 0.0000 0.0000 'International Tables Vol C Tables 4.2.6.8 and 6.1.1.4'
N N 0.0061 0.0033 'International Tables Vol C Tables 4.2.6.8 and 6.1.1.4'
F F 0.0171 0.0103 'International Tables Vol C Tables 4.2.6.8 and 6.1.1.4'
P P 0.1023 0.0942 'International Tables Vol C Tables 4.2.6.8 and 6.1.1.4'
Ru Ru -1.2594 0.8363 'International Tables Vol C Tables 4.2.6.8 and 6.1.1.4'

loop_
_geom_angle_atom_site_label_1
_geom_angle_atom_site_label_2
_geom_angle_atom_site_label_3
_geom_angle
N3 Ru1 N2 87.47(6)
N3 Ru1 N1 87.81(6)
N2 Ru1 N1 76.24(6)
N3 Ru1 C1 134.98(8)
N2 Ru1 C1 97.17(7)
N1 Ru1 C1 136.88(8)
N3 Ru1 C5 158.40(7)
N2 Ru1 C5 112.53(7)
N1 Ru1 C5 104.33(8)
C1 Ru1 C5 38.38(9)
N3 Ru1 C3 94.22(7)
N2 Ru1 C3 154.22(8)
N1 Ru1 C3 129.50(8)
C1 Ru1 C3 63.88(8)
C5 Ru1 C3 64.24(8)
N3 Ru1 C4 122.45(8)
N2 Ru1 C4 150.04(8)
N1 Ru1 C4 101.34(8)
C1 Ru1 C4 63.80(8)
C5 Ru1 C4 38.32(9)
C3 Ru1 C4 38.12(11)
N3 Ru1 C2 100.37(8)
N2 Ru1 C2 115.34(8)
N1 Ru1 C2 165.85(8)
C1 Ru1 C2 37.80(9)
C5 Ru1 C2 64.44(9)
C3 Ru1 C2 39.06(9)
C4 Ru1 C2 64.53(9)
C2 C1 C5 110.02(19)
C2 C1 Ru1 71.76(12)
C5 C1 Ru1 71.08(11)
C2 C1 H1 125.0
C5 C1 H1 125.0
Ru1 C1 H1 123.8
C1 C2 C3 106.51(19)
C1 C2 Ru1 70.44(11)
C3 C2 Ru1 70.19(11)
C1 C2 H2 126.7
C3 C2 H2 126.7
Ru1 C2 H2 124.3
C4 C3 C2 107.9(2)
C4 C3 Ru1 70.97(12)
C2 C3 Ru1 70.75(11)
C4 C3 H3 126.1
C2 C3 H3 126.1
Ru1 C3 H3 123.9
C3 C4 C5 108.5(2)
C3 C4 Ru1 70.92(13)
C5 C4 Ru1 70.72(12)
C3 C4 H4 125.7
C5 C4 H4 125.7
Ru1 C4 H4 124.2
C1 C5 C4 107.0(2)
C1 C5 Ru1 70.54(11)
C4 C5 Ru1 70.96(12)
C1 C5 H5 126.5
C4 C5 H5 126.5
Ru1 C5 H5 123.7
C6 N1 C10 118.47(16)
C6 N1 Ru1 124.37(13)
C10 N1 Ru1 117.15(12)
N1 C6 C7 122.5(2)
N1 C6 H6 118.8
C7 C6 H6 118.8
C6 C7 C8 119.1(2)
C6 C7 H7 120.4
C8 C7 H7 120.4
C9 C8 C7 118.97(19)
C9 C8 H8 120.5
C7 C8 H8 120.5
C8 C9 C10 119.52(19)
C8 C9 H9 120.2
C10 C9 H9 120.2
N1 C10 C9 121.34(17)
N1 C10 C11 114.25(15)
C9 C10 C11 124.42(17)
N2 C11 C12 121.47(18)
N2 C11 C10 114.02(15)
C12 C11 C10 124.51(17)
C13 C12 C11 119.52(18)
C13 C12 H12 120.2
C11 C12 H12 120.2
C12 C13 C14 119.36(18)
C12 C13 H13 120.3
C14 C13 H13 120.3
C13 C14 C15 118.57(19)
C13 C14 H14 120.7
C15 C14 H14 120.7
N2 C15 C14 122.58(18)
N2 C15 H15 118.7
C14 C15 H15 118.7
C11 N2 C15 118.49(15)
C11 N2 Ru1 118.22(12)
C15 N2 Ru1 123.29(11)
C16 N3 Ru1 174.19(16)
N3 C16 C17 179.2(3)
C16 C17 H17A 109.5
C16 C17 H17B 109.5
H17A C17 H17B 109.5
C16 C17 H17C 109.5
H17A C17 H17C 109.5
H17B C17 H17C 109.5
F2 P1 F3 90.71(9)
F2 P1 F5 90.77(10)
F3 P1 F5 89.73(8)
F2 P1 F4 178.96(11)
F3 P1 F4 89.01(9)
F5 P1 F4 90.22(10)
F2 P1 F6 89.34(9)
F3 P1 F6 90.56(8)
F5 P1 F6 179.69(10)
F4 P1 F6 89.67(9)
F2 P1 F1 89.84(9)
F3 P1 F1 179.44(10)
F5 P1 F1 90.32(8)
F4 P1 F1 90.44(10)
F6 P1 F1 89.39(8)

loop_
_geom_bond_atom_site_label_1
_geom_bond_atom_site_label_2
_geom_bond_distance
Ru1 N3 2.0621(17)
Ru1 N2 2.0834(14)
Ru1 N1 2.0957(15)
Ru1 C1 2.1480(18)
Ru1 C5 2.155(2)
Ru1 C3 2.1576(18)
Ru1 C4 2.158(2)
Ru1 C2 2.1651(19)
C1 C2 1.397(3)
C1 C5 1.414(3)
C1 H1 0.9500
C2 C3 1.445(3)
C2 H2 0.9500
C3 C4 1.409(4)
C3 H3 0.9500
C4 C5 1.416(3)
C4 H4 0.9500
C5 H5 0.9500
N1 C6 1.347(3)
N1 C10 1.362(2)
C6 C7 1.384(3)
C6 H6 0.9500
C7 C8 1.384(4)
C7 H7 0.9500
C8 C9 1.384(3)
C8 H8 0.9500
C9 C10 1.393(3)
C9 H9 0.9500
C10 C11 1.470(3)
C11 N2 1.351(2)
C11 C12 1.397(3)
C12 C13 1.375(3)
C12 H12 0.9500
C13 C14 1.385(3)
C13 H13 0.9500
C14 C15 1.389(3)
C14 H14 0.9500
C15 N2 1.351(2)
C15 H15 0.9500
N3 C16 1.134(3)
C16 C17 1.467(3)
C17 H17A 0.9800
C17 H17B 0.9800
C17 H17C 0.9800
P1 F2 1.5868(16)
P1 F3 1.5927(14)
P1 F5 1.5959(14)
P1 F4 1.5998(16)
P1 F6 1.6025(13)
P1 F1 1.6031(14)
